data_7155799
loop_
_publ_author_name
'Cheng, Yuyu'
'Zhang, Pengfei'
'Jia, Yanwen'
'Fang, Zhiqiang'
'Li, Pengfei'

_publ_section_title
;
 Organocatalytic condensation--ring opening--annulation cascade reactions
 between N-Bocindolin-2-ones/benzofuran-2(3H)-ones and salicylaldehydes
 for synthesis of 3-arylcoumarins
;
_journal_name_full 'Org. Biomol. Chem.'
_journal_paper_doi 10.1039/C7OB01730H
_journal_year 2017
_chemical_formula_moiety 'C20 H19 N O4'
_chemical_formula_sum 'C20 H19 N O4'
_chemical_formula_weight 337.36
_space_group_crystal_system monoclinic
_space_group_IT_number 14
_space_group_name_Hall '-P 2ybc'
_space_group_name_H-M_alt 'P 1 21/c 1'
_symmetry_space_group_name_Hall '-P 2ybc'
_symmetry_space_group_name_H-M 'P 1 21/c 1'
_atom_sites_solution_hydrogens geom
_atom_sites_solution_primary dual
_audit_creation_date 2017-03-19
_audit_creation_method
;
Olex2 1.2
(compiled 2017.03.02 svn.r3394 for OlexSys, GUI svn.r5324)
;
_audit_update_record
;
2017-06-12 deposited with the CCDC.
2017-07-26 downloaded from the CCDC.
;
_cell_angle_alpha 90
_cell_angle_beta 105.418(2)
_cell_angle_gamma 90
_cell_formula_units_Z 4
_cell_length_a 11.3554(5)
_cell_length_b 9.9923(4)
_cell_length_c 15.6896(8)
_cell_measurement_reflns_used 9940
_cell_measurement_temperature 173
_cell_measurement_theta_max 28.29
_cell_measurement_theta_min 2.69
_cell_volume 1716.18(14)
_computing_cell_refinement 'SAINT v8.37A (Bruker, 2015)'
_computing_data_reduction 'SAINT v8.37A (Bruker, 2015)'
_computing_molecular_graphics 'Olex2 (Dolomanov et al., 2009)'
_computing_publication_material 'Olex2 (Dolomanov et al., 2009)'
_computing_structure_refinement 'XL (Sheldrick, 2008)'
_computing_structure_solution 'ShelXT (Sheldrick, 2015)'
_diffrn_ambient_temperature 173.0
_diffrn_measured_fraction_theta_full 1.000
_diffrn_measured_fraction_theta_max 0.996
_diffrn_measurement_device_type 'Bruker D8 Venture'
_diffrn_measurement_method '\f and \w scans'
_diffrn_radiation_type MoK\a
_diffrn_radiation_wavelength 0.71073
_diffrn_reflns_av_R_equivalents 0.0327
_diffrn_reflns_av_unetI/netI 0.0230
_diffrn_reflns_Laue_measured_fraction_full 1.000
_diffrn_reflns_Laue_measured_fraction_max 0.996
_diffrn_reflns_limit_h_max 15
_diffrn_reflns_limit_h_min -14
_diffrn_reflns_limit_k_max 13
_diffrn_reflns_limit_k_min -12
_diffrn_reflns_limit_l_max 20
_diffrn_reflns_limit_l_min -20
_diffrn_reflns_number 27162
_diffrn_reflns_point_group_measured_fraction_full 1.000
_diffrn_reflns_point_group_measured_fraction_max 0.996
_diffrn_reflns_theta_full 25.242
_diffrn_reflns_theta_max 28.329
_diffrn_reflns_theta_min 2.443
_diffrn_standards_number 0
_exptl_absorpt_coefficient_mu 0.091
_exptl_absorpt_correction_T_max 0.7457
_exptl_absorpt_correction_T_min 0.7106
_exptl_absorpt_correction_type multi-scan
_exptl_absorpt_process_details
'SADABS-2014/5 (Bruker,2014/5) was used for absorption correction. wR2(int) was 0.1245 before and 0.0560 after correction. The Ratio of minimum to maximum transmission is 0.9529. The \l/2 correction factor is Not present.'
_exptl_crystal_colour colourless
_exptl_crystal_colour_primary colourless
_exptl_crystal_density_diffrn 1.306
_exptl_crystal_description block
_exptl_crystal_F_000 712
_exptl_crystal_size_max 0.38
_exptl_crystal_size_mid 0.28
_exptl_crystal_size_min 0.26
_refine_diff_density_max 0.215
_refine_diff_density_min -0.259
_refine_diff_density_rms 0.052
_refine_ls_extinction_method none
_refine_ls_goodness_of_fit_ref 1.015
_refine_ls_hydrogen_treatment constr
_refine_ls_matrix_type full
_refine_ls_number_parameters 229
_refine_ls_number_reflns 4258
_refine_ls_number_restraints 0
_refine_ls_restrained_S_all 1.015
_refine_ls_R_factor_all 0.0580
_refine_ls_R_factor_gt 0.0436
_refine_ls_shift/su_max 0.001
_refine_ls_shift/su_mean 0.000
_refine_ls_structure_factor_coef Fsqd
_refine_ls_weighting_details 'w=1/[\s^2^(Fo^2^)+(0.0538P)^2^+0.6452P] where P=(Fo^2^+2Fc^2^)/3'
_refine_ls_weighting_scheme calc
_refine_ls_wR_factor_gt 0.1054
_refine_ls_wR_factor_ref 0.1134
_reflns_Friedel_coverage 0.000
_reflns_number_gt 3403
_reflns_number_total 4258
_reflns_threshold_expression 'I > 2\s(I)'
_cod_data_source_file c7ob01730h2.cif
_cod_data_source_block mo_cxy0011_0m
_cod_database_code 7155799
_shelx_shelxl_version_number 2014/7
_shelx_space_group_comment
;
The symmetry employed for this shelxl refinement is uniquely defined
by the following loop, which should always be used as a source of
symmetry information in preference to the above space-group names.
They are only intended as comments.
;
_olex2_refinement_description
;
1. Fixed Uiso
 At 1.2 times of:
  All C(H) groups, All N(H) groups
 At 1.5 times of:
  All C(H,H,H) groups
2.a Aromatic/amide H refined with riding coordinates:
 N1(H1), C2(H2), C3(H3), C4(H4), C5(H5), C7(H7), C11(H11), C12(H12), C13(H13),
 C14(H14)
2.b Idealised Me refined as rotating group:
 C18(H18A,H18B,H18C), C19(H19A,H19B,H19C), C20(H20A,H20B,H20C)
;
_olex2_submission_special_instructions 'No special instructions were received'

loop_
_space_group_symop_operation_xyz
'x, y, z'
'-x, y+1/2, -z+1/2'
'-x, -y, -z'
'x, -y-1/2, z-1/2'

loop_
_atom_site_label
_atom_site_type_symbol
_atom_site_fract_x
_atom_site_fract_y
_atom_site_fract_z
_atom_site_U_iso_or_equiv
_atom_site_adp_type
_atom_site_occupancy
_atom_site_site_symmetry_order
_atom_site_calc_flag
_atom_site_refinement_flags_posn
O1 O 0.50208(8) 0.74672(9) 0.41285(6) 0.0250(2) Uani 1 1 d .
O2 O 0.35629(8) 0.83049(9) 0.30481(6) 0.0288(2) Uani 1 1 d .
O3 O -0.00947(10) 0.52267(13) 0.18184(7) 0.0475(3) Uani 1 1 d .
O4 O 0.01822(8) 0.66534(9) 0.29896(6) 0.0275(2) Uani 1 1 d .
N1 N 0.16094(9) 0.65228(11) 0.22847(7) 0.0242(2) Uani 1 1 d .
H1 H 0.1986 0.7077 0.2705 0.029 Uiso 1 1 calc R
C1 C 0.57852(11) 0.64415(12) 0.45150(8) 0.0228(3) Uani 1 1 d .
C2 C 0.65369(12) 0.66676(14) 0.53576(9) 0.0298(3) Uani 1 1 d .
H2 H 0.6526 0.7502 0.5646 0.036 Uiso 1 1 calc R
C3 C 0.73022(12) 0.56448(15) 0.57666(9) 0.0326(3) Uani 1 1 d .
H3 H 0.7826 0.5781 0.6342 0.039 Uiso 1 1 calc R
C4 C 0.73163(12) 0.44195(14) 0.53470(9) 0.0301(3) Uani 1 1 d .
H4 H 0.7839 0.3723 0.5640 0.036 Uiso 1 1 calc R
C5 C 0.65739(11) 0.42153(13) 0.45077(9) 0.0268(3) Uani 1 1 d .
H5 H 0.6590 0.3380 0.4221 0.032 Uiso 1 1 calc R
C6 C 0.57924(11) 0.52381(12) 0.40733(8) 0.0224(3) Uani 1 1 d .
C7 C 0.50030(11) 0.51148(13) 0.31968(8) 0.0234(3) Uani 1 1 d .
H7 H 0.5013 0.4308 0.2878 0.028 Uiso 1 1 calc R
C8 C 0.42439(10) 0.61138(12) 0.28098(8) 0.0214(2) Uani 1 1 d .
C9 C 0.42209(10) 0.73495(12) 0.33056(8) 0.0217(2) Uani 1 1 d .
C10 C 0.34850(11) 0.60050(12) 0.18805(8) 0.0227(3) Uani 1 1 d .
C11 C 0.40625(12) 0.56627(14) 0.12262(9) 0.0286(3) Uani 1 1 d .
H11 H 0.4922 0.5533 0.1385 0.034 Uiso 1 1 calc R
C12 C 0.34062(14) 0.55092(14) 0.03516(9) 0.0334(3) Uani 1 1 d .
H12 H 0.3815 0.5281 -0.0084 0.040 Uiso 1 1 calc R
C13 C 0.21518(14) 0.56897(15) 0.01145(9) 0.0331(3) Uani 1 1 d .
H13 H 0.1698 0.5584 -0.0485 0.040 Uiso 1 1 calc R
C14 C 0.15585(12) 0.60244(14) 0.07508(8) 0.0286(3) Uani 1 1 d .
H14 H 0.0698 0.6147 0.0584 0.034 Uiso 1 1 calc R
C15 C 0.22105(11) 0.61826(12) 0.16314(8) 0.0232(3) Uani 1 1 d .
C16 C 0.04921(12) 0.60568(13) 0.23113(8) 0.0265(3) Uani 1 1 d .
C17 C -0.09225(11) 0.62254(14) 0.32462(9) 0.0292(3) Uani 1 1 d .
C18 C -0.08753(15) 0.70936(17) 0.40468(11) 0.0440(4) Uani 1 1 d .
H18A H -0.0116 0.6915 0.4504 0.066 Uiso 1 1 calc GR
H18B H -0.1576 0.6888 0.4278 0.066 Uiso 1 1 calc GR
H18C H -0.0903 0.8039 0.3876 0.066 Uiso 1 1 calc GR
C19 C -0.20563(14) 0.6512(2) 0.25064(12) 0.0548(5) Uani 1 1 d .
H19A H -0.2077 0.7463 0.2351 0.082 Uiso 1 1 calc GR
H19B H -0.2784 0.6287 0.2701 0.082 Uiso 1 1 calc GR
H19C H -0.2042 0.5972 0.1988 0.082 Uiso 1 1 calc GR
C20 C -0.08100(15) 0.47586(16) 0.34998(12) 0.0443(4) Uani 1 1 d .
H20A H -0.0796 0.4219 0.2981 0.066 Uiso 1 1 calc GR
H20B H -0.1509 0.4493 0.3717 0.066 Uiso 1 1 calc GR
H20C H -0.0052 0.4615 0.3965 0.066 Uiso 1 1 calc GR

loop_
_atom_site_aniso_label
_atom_site_aniso_U_11
_atom_site_aniso_U_22
_atom_site_aniso_U_33
_atom_site_aniso_U_23
_atom_site_aniso_U_13
_atom_site_aniso_U_12
O1 0.0256(4) 0.0232(4) 0.0233(4) -0.0012(3) 0.0013(4) 0.0007(3)
O2 0.0271(5) 0.0227(5) 0.0327(5) 0.0022(4) 0.0013(4) 0.0017(4)
O3 0.0442(6) 0.0618(8) 0.0391(6) -0.0211(5) 0.0154(5) -0.0280(6)
O4 0.0236(4) 0.0327(5) 0.0271(5) -0.0027(4) 0.0084(4) -0.0073(4)
N1 0.0217(5) 0.0292(5) 0.0202(5) -0.0021(4) 0.0026(4) -0.0031(4)
C1 0.0195(5) 0.0265(6) 0.0225(6) 0.0034(5) 0.0057(5) 0.0001(5)
C2 0.0292(7) 0.0342(7) 0.0241(6) -0.0035(5) 0.0035(5) -0.0014(5)
C3 0.0268(6) 0.0454(8) 0.0218(6) 0.0014(6) -0.0004(5) 0.0005(6)
C4 0.0244(6) 0.0369(7) 0.0271(7) 0.0073(6) 0.0032(5) 0.0058(5)
C5 0.0243(6) 0.0281(6) 0.0275(6) 0.0025(5) 0.0063(5) 0.0040(5)
C6 0.0191(5) 0.0272(6) 0.0214(6) 0.0017(5) 0.0060(5) 0.0002(5)
C7 0.0233(6) 0.0252(6) 0.0219(6) -0.0018(5) 0.0061(5) 0.0012(5)
C8 0.0203(5) 0.0252(6) 0.0190(6) 0.0016(5) 0.0057(4) -0.0006(5)
C9 0.0196(5) 0.0228(6) 0.0223(6) 0.0029(5) 0.0049(5) -0.0026(4)
C10 0.0268(6) 0.0213(6) 0.0187(6) 0.0022(5) 0.0041(5) 0.0019(5)
C11 0.0302(6) 0.0316(7) 0.0244(6) 0.0009(5) 0.0079(5) 0.0057(5)
C12 0.0439(8) 0.0351(7) 0.0227(6) -0.0028(6) 0.0114(6) 0.0051(6)
C13 0.0420(8) 0.0359(8) 0.0180(6) -0.0004(5) 0.0019(5) -0.0015(6)
C14 0.0285(6) 0.0326(7) 0.0214(6) 0.0034(5) 0.0010(5) -0.0009(5)
C15 0.0260(6) 0.0224(6) 0.0203(6) 0.0023(5) 0.0045(5) -0.0005(5)
C16 0.0265(6) 0.0294(7) 0.0224(6) 0.0013(5) 0.0045(5) -0.0038(5)
C17 0.0216(6) 0.0376(7) 0.0289(7) 0.0043(6) 0.0075(5) -0.0054(5)
C18 0.0433(8) 0.0496(9) 0.0467(9) -0.0065(8) 0.0250(7) -0.0069(7)
C19 0.0266(7) 0.0889(14) 0.0457(10) 0.0215(9) 0.0036(7) 0.0016(8)
C20 0.0448(9) 0.0402(9) 0.0525(10) 0.0074(7) 0.0212(8) -0.0086(7)

loop_
_atom_type_symbol
_atom_type_description
_atom_type_scat_dispersion_real
_atom_type_scat_dispersion_imag
_atom_type_scat_source
C C 0.0033 0.0016 'International Tables Vol C Tables 4.2.6.8 and 6.1.1.4'
H H 0.0000 0.0000 'International Tables Vol C Tables 4.2.6.8 and 6.1.1.4'
N N 0.0061 0.0033 'International Tables Vol C Tables 4.2.6.8 and 6.1.1.4'
O O 0.0106 0.0060 'International Tables Vol C Tables 4.2.6.8 and 6.1.1.4'

loop_
_geom_angle_atom_site_label_1
_geom_angle_atom_site_label_2
_geom_angle_atom_site_label_3
_geom_angle
C9 O1 C1 122.23(10)
C16 O4 C17 120.41(10)
C15 N1 H1 117.5
C16 N1 H1 117.5
C16 N1 C15 124.91(11)
O1 C1 C2 117.05(11)
O1 C1 C6 120.79(11)
C2 C1 C6 122.16(12)
C1 C2 H2 120.9
C3 C2 C1 118.21(13)
C3 C2 H2 120.9
C2 C3 H3 119.5
C2 C3 C4 121.00(12)
C4 C3 H3 119.5
C3 C4 H4 120.0
C5 C4 C3 120.10(12)
C5 C4 H4 120.0
C4 C5 H5 119.9
C4 C5 C6 120.21(12)
C6 C5 H5 119.9
C1 C6 C5 118.32(11)
C1 C6 C7 117.90(11)
C5 C6 C7 123.78(11)
C6 C7 H7 119.0
C8 C7 C6 121.91(11)
C8 C7 H7 119.0
C7 C8 C9 118.91(11)
C7 C8 C10 121.33(11)
C9 C8 C10 119.68(10)
O1 C9 C8 118.14(10)
O2 C9 O1 116.16(11)
O2 C9 C8 125.69(11)
C11 C10 C8 118.33(11)
C11 C10 C15 118.37(11)
C15 C10 C8 123.27(11)
C10 C11 H11 119.3
C12 C11 C10 121.34(12)
C12 C11 H11 119.3
C11 C12 H12 120.1
C11 C12 C13 119.73(13)
C13 C12 H12 120.1
C12 C13 H13 120.0
C12 C13 C14 120.01(12)
C14 C13 H13 120.0
C13 C14 H14 119.7
C13 C14 C15 120.68(12)
C15 C14 H14 119.7
C10 C15 N1 119.19(11)
C14 C15 N1 120.94(11)
C14 C15 C10 119.87(12)
O3 C16 O4 126.54(12)
O3 C16 N1 125.12(13)
O4 C16 N1 108.32(11)
O4 C17 C18 102.38(11)
O4 C17 C19 110.28(11)
O4 C17 C20 109.44(11)
C19 C17 C18 111.26(14)
C19 C17 C20 112.30(14)
C20 C17 C18 110.74(13)
C17 C18 H18A 109.5
C17 C18 H18B 109.5
C17 C18 H18C 109.5
H18A C18 H18B 109.5
H18A C18 H18C 109.5
H18B C18 H18C 109.5
C17 C19 H19A 109.5
C17 C19 H19B 109.5
C17 C19 H19C 109.5
H19A C19 H19B 109.5
H19A C19 H19C 109.5
H19B C19 H19C 109.5
C17 C20 H20A 109.5
C17 C20 H20B 109.5
C17 C20 H20C 109.5
H20A C20 H20B 109.5
H20A C20 H20C 109.5
H20B C20 H20C 109.5

loop_
_geom_bond_atom_site_label_1
_geom_bond_atom_site_label_2
_geom_bond_distance
O1 C1 1.3755(15)
O1 C9 1.3719(14)
O2 C9 1.2134(15)
O3 C16 1.2067(16)
O4 C16 1.3457(16)
O4 C17 1.4789(15)
N1 H1 0.8800
N1 C15 1.4158(16)
N1 C16 1.3624(16)
C1 C2 1.3884(18)
C1 C6 1.3890(18)
C2 H2 0.9500
C2 C3 1.384(2)
C3 H3 0.9500
C3 C4 1.392(2)
C4 H4 0.9500
C4 C5 1.3770(18)
C5 H5 0.9500
C5 C6 1.4053(17)
C6 C7 1.4333(16)
C7 H7 0.9500
C7 C8 1.3527(17)
C8 C9 1.4632(17)
C8 C10 1.4874(16)
C10 C11 1.3996(17)
C10 C15 1.4064(17)
C11 H11 0.9500
C11 C12 1.3850(19)
C12 H12 0.9500
C12 C13 1.385(2)
C13 H13 0.9500
C13 C14 1.3857(19)
C14 H14 0.9500
C14 C15 1.3921(17)
C17 C18 1.516(2)
C17 C19 1.514(2)
C17 C20 1.515(2)
C18 H18A 0.9800
C18 H18B 0.9800
C18 H18C 0.9800
C19 H19A 0.9800
C19 H19B 0.9800
C19 H19C 0.9800
C20 H20A 0.9800
C20 H20B 0.9800
C20 H20C 0.9800
